data_4068095
loop_
_publ_author_name
'Ortiz de la Tabla, Laura'
'Matas, Inmaculada'
'Palma, Pilar'
'\'Alvarez, Eleuterio'
'C\'ampora, Juan'

_publ_section_title
;
 Nickel and Palladium Complexes with New Phosphinito-Imine Ligands and
 Their Application as Ethylene Oligomerization Catalysts
;
_journal_issue 3
_journal_name_full Organometallics
_journal_page_first 1006
_journal_paper_doi 10.1021/om201088y
_journal_volume 31
_journal_year 2012
_chemical_formula_moiety 'C20 H34 Br2 N Ni O P'
_chemical_formula_sum 'C20 H34 Br2 N Ni O P'
_chemical_formula_weight 553.98
_chemical_name_systematic
; 
 ? 
;
_space_group_IT_number 14
_symmetry_cell_setting monoclinic
_symmetry_space_group_name_Hall '-P 2yn'
_symmetry_space_group_name_H-M 'P 1 21/n 1'
_atom_sites_solution_hydrogens geom
_atom_sites_solution_primary direct
_atom_sites_solution_secondary difmap
_audit_creation_method SHELXL-97
_cell_angle_alpha 90.00
_cell_angle_beta 94.0900(10)
_cell_angle_gamma 90.00
_cell_formula_units_Z 4
_cell_length_a 10.7905(7)
_cell_length_b 14.5510(9)
_cell_length_c 15.0980(9)
_cell_measurement_reflns_used 5415
_cell_measurement_temperature 100(2)
_cell_measurement_theta_max 28.09
_cell_measurement_theta_min 2.35
_cell_volume 2364.5(3)
_computing_cell_refinement 'SAINT+ v. 6.04 (Bruker-AXS, 2001)'
_computing_data_collection 'SMART v. 5.625 (Bruker-AXS, 2001)'
_computing_data_reduction 'SAINT+ v. 6.04 (Bruker-AXS, 2001)'
_computing_molecular_graphics 'xp program, SHELXTL v. 6.10, BRUKER, 2000'
_computing_publication_material 'XCIF program, SHELXTL v. 6.10, Bruker, 2000'
_computing_structure_refinement 'SHELXL-97 (Sheldrick, 1997)'
_computing_structure_solution 'SHELXS-97 (Sheldrick, 1990)'
_diffrn_ambient_temperature 100(2)
_diffrn_detector_area_resol_mean 8.26
_diffrn_measured_fraction_theta_full 0.997
_diffrn_measured_fraction_theta_max 0.997
_diffrn_measurement_device_type
;
 Bruker-AXS APEX CCD area detector
;
_diffrn_measurement_method 'phi and omega scans with narrow frames'
_diffrn_radiation_monochromator graphite
_diffrn_radiation_source 'fine-focus sealed tube'
_diffrn_radiation_type MoK\a
_diffrn_radiation_wavelength 0.71073
_diffrn_reflns_av_R_equivalents 0.0289
_diffrn_reflns_av_sigmaI/netI 0.0465
_diffrn_reflns_limit_h_max 13
_diffrn_reflns_limit_h_min -14
_diffrn_reflns_limit_k_max 19
_diffrn_reflns_limit_k_min -14
_diffrn_reflns_limit_l_max 19
_diffrn_reflns_limit_l_min -19
_diffrn_reflns_number 15298
_diffrn_reflns_theta_full 27.50
_diffrn_reflns_theta_max 28.51
_diffrn_reflns_theta_min 1.95
_diffrn_standards_decay_% 0
_exptl_absorpt_coefficient_mu 4.277
_exptl_absorpt_correction_T_max 0.3097
_exptl_absorpt_correction_T_min 0.2809
_exptl_absorpt_correction_type multi-scan
_exptl_absorpt_process_details
; 
 SADABS v. 2.03: Area-Detector Absorption Correction.
 (1997-2001) Bruker-AXS within SAINT+ package, v. 6.04
;
_exptl_crystal_colour red
_exptl_crystal_density_diffrn 1.556
_exptl_crystal_density_method 'not measured'
_exptl_crystal_description 'trigonal prism'
_exptl_crystal_F_000 1128
_exptl_crystal_size_max 0.40
_exptl_crystal_size_mid 0.40
_exptl_crystal_size_min 0.36
_refine_diff_density_max 0.804
_refine_diff_density_min -1.029
_refine_diff_density_rms 0.100
_refine_ls_extinction_method none
_refine_ls_goodness_of_fit_ref 0.987
_refine_ls_hydrogen_treatment constr
_refine_ls_matrix_type full
_refine_ls_number_parameters 235
_refine_ls_number_reflns 5987
_refine_ls_number_restraints 0
_refine_ls_restrained_S_all 0.987
_refine_ls_R_factor_all 0.0476
_refine_ls_R_factor_gt 0.0347
_refine_ls_shift/su_max 0.001
_refine_ls_shift/su_mean 0.000
_refine_ls_structure_factor_coef Fsqd
_refine_ls_weighting_details 'calc w=1/[\s^2^(Fo^2^)+(0.0502P)^2^+0.0000P] where P=(Fo^2^+2Fc^2^)/3'
_refine_ls_weighting_scheme calc
_refine_ls_wR_factor_gt 0.0901
_refine_ls_wR_factor_ref 0.0931
_reflns_number_gt 4172
_reflns_number_total 5987
_reflns_threshold_expression >2sigma(I)
_cod_data_source_file om201088y_si_001.cif
_cod_data_source_block 7
_cod_depositor_comments
;
The following automatic conversions were performed:

'_symmetry_cell_setting' value 'Monoclinic' changed to 'monoclinic'
according to /home/saulius/struct/CIF-dictionaries/cif_core.dic
dictionary named 'cif_core.dic' version 2.4.1 from 2010-06-29.

Automatic conversion script
Id: cif_fix_values 1715 2011-07-08 13:25:40Z adriana 
;
_cod_original_sg_symbol_H-M P2(1)/n
_cod_database_code 4068095

loop_
_symmetry_equiv_pos_as_xyz
'x, y, z'
'-x+1/2, y+1/2, -z+1/2'
'-x, -y, -z'
'x-1/2, -y-1/2, z-1/2'

loop_
_atom_site_label
_atom_site_type_symbol
_atom_site_fract_x
_atom_site_fract_y
_atom_site_fract_z
_atom_site_U_iso_or_equiv
_atom_site_adp_type
_atom_site_occupancy
_atom_site_symmetry_multiplicity
_atom_site_calc_flag
_atom_site_refinement_flags
Ni1 Ni 0.50064(3) 0.73178(3) 0.94774(2) 0.01286(10) Uani 1 1 d .
Br1 Br 0.43867(3) 0.77465(3) 1.08668(2) 0.02714(11) Uani 1 1 d .
Br2 Br 0.69889(3) 0.69101(3) 0.99959(2) 0.02659(11) Uani 1 1 d .
P1 P 0.56114(8) 0.69279(6) 0.82422(5) 0.01801(19) Uani 1 1 d .
O1 O 0.4298(2) 0.70383(16) 0.75796(14) 0.0194(5) Uani 1 1 d .
N1 N 0.3448(2) 0.75385(17) 0.88221(17) 0.0139(6) Uani 1 1 d .
C1 C 0.2336(3) 0.7834(2) 0.9231(2) 0.0137(6) Uani 1 1 d .
C2 C 0.1475(3) 0.7172(2) 0.9442(2) 0.0173(7) Uani 1 1 d .
C3 C 0.0402(3) 0.7469(2) 0.9811(2) 0.0208(7) Uani 1 1 d .
H3 H -0.0207 0.7034 0.9957 0.025 Uiso 1 1 d R
C4 C 0.0213(3) 0.8393(2) 0.9967(2) 0.0272(8) Uani 1 1 d .
H4 H -0.0530 0.8589 1.0211 0.033 Uiso 1 1 d R
C5 C 0.1090(3) 0.9026(2) 0.9772(2) 0.0252(8) Uani 1 1 d .
H5 H 0.0947 0.9657 0.9885 0.030 Uiso 1 1 d R
C6 C 0.2191(3) 0.8764(2) 0.9409(2) 0.0184(7) Uani 1 1 d .
C7 C 0.3176(3) 0.9463(2) 0.9225(2) 0.0237(8) Uani 1 1 d .
H7 H 0.3980 0.9125 0.9202 0.028 Uiso 1 1 d R
C8 C 0.3360(3) 1.0192(3) 0.9953(3) 0.0365(10) Uani 1 1 d .
H8A H 0.2605 1.0564 0.9970 0.055 Uiso 1 1 d R
H8B H 0.4061 1.0588 0.9829 0.055 Uiso 1 1 d R
H8C H 0.3535 0.9888 1.0528 0.055 Uiso 1 1 d R
C9 C 0.2905(4) 0.9929(3) 0.8319(3) 0.0451(11) Uani 1 1 d .
H9A H 0.2817 0.9458 0.7855 0.068 Uiso 1 1 d R
H9B H 0.3592 1.0341 0.8202 0.068 Uiso 1 1 d R
H9C H 0.2133 1.0284 0.8323 0.068 Uiso 1 1 d R
C10 C 0.1694(3) 0.6151(2) 0.9324(3) 0.0264(8) Uani 1 1 d .
H10 H 0.2426 0.6079 0.8960 0.032 Uiso 1 1 d R
C11 C 0.2025(4) 0.5714(3) 1.0223(3) 0.0514(13) Uani 1 1 d .
H11A H 0.2730 0.6042 1.0523 0.077 Uiso 1 1 d R
H11B H 0.2251 0.5069 1.0141 0.077 Uiso 1 1 d R
H11C H 0.1309 0.5748 1.0586 0.077 Uiso 1 1 d R
C12 C 0.0592(4) 0.5664(3) 0.8836(3) 0.0405(10) Uani 1 1 d .
H12A H 0.0787 0.5011 0.8771 0.061 Uiso 1 1 d R
H12B H 0.0428 0.5940 0.8247 0.061 Uiso 1 1 d R
H12C H -0.0144 0.5729 0.9175 0.061 Uiso 1 1 d R
C13 C 0.3324(3) 0.7368(2) 0.7983(2) 0.0166(7) Uani 1 1 d .
C14 C 0.2201(3) 0.7493(3) 0.7367(2) 0.0253(8) Uani 1 1 d .
H14A H 0.1553 0.7803 0.7678 0.038 Uiso 1 1 d R
H14B H 0.1896 0.6891 0.7156 0.038 Uiso 1 1 d R
H14C H 0.2412 0.7867 0.6859 0.038 Uiso 1 1 d R
C15 C 0.5997(3) 0.5726(3) 0.8069(2) 0.0271(8) Uani 1 1 d .
H15 H 0.6831 0.5612 0.8382 0.033 Uiso 1 1 d R
C16 C 0.5077(4) 0.5112(3) 0.8494(3) 0.0365(10) Uani 1 1 d .
H16A H 0.4250 0.5195 0.8193 0.055 Uiso 1 1 d R
H16B H 0.5054 0.5275 0.9123 0.055 Uiso 1 1 d R
H16C H 0.5334 0.4470 0.8443 0.055 Uiso 1 1 d R
C17 C 0.6098(4) 0.5499(3) 0.7083(2) 0.0419(11) Uani 1 1 d .
H17A H 0.6232 0.4837 0.7016 0.063 Uiso 1 1 d R
H17B H 0.6799 0.5836 0.6862 0.063 Uiso 1 1 d R
H17C H 0.5329 0.5679 0.6743 0.063 Uiso 1 1 d R
C18 C 0.6622(3) 0.7669(3) 0.7621(2) 0.0266(8) Uani 1 1 d .
H18 H 0.6534 0.7472 0.6985 0.032 Uiso 1 1 d R
C19 C 0.6150(4) 0.8662(3) 0.7665(3) 0.0387(10) Uani 1 1 d .
H19A H 0.6197 0.8867 0.8285 0.058 Uiso 1 1 d R
H19B H 0.5287 0.8691 0.7418 0.058 Uiso 1 1 d R
H19C H 0.6667 0.9061 0.7321 0.058 Uiso 1 1 d R
C20 C 0.7992(3) 0.7590(3) 0.7938(3) 0.0413(11) Uani 1 1 d .
H20A H 0.8498 0.7889 0.7508 0.062 Uiso 1 1 d R
H20B H 0.8222 0.6940 0.7992 0.062 Uiso 1 1 d R
H20C H 0.8136 0.7891 0.8517 0.062 Uiso 1 1 d R

loop_
_atom_site_aniso_label
_atom_site_aniso_U_11
_atom_site_aniso_U_22
_atom_site_aniso_U_33
_atom_site_aniso_U_23
_atom_site_aniso_U_13
_atom_site_aniso_U_12
Ni1 0.01138(19) 0.0174(2) 0.0099(2) -0.00012(16) 0.00121(15) 0.00117(16)
Br1 0.02288(18) 0.0398(2) 0.01874(18) -0.00327(15) 0.00167(14) 0.00254(15)
Br2 0.01622(17) 0.0454(2) 0.01775(18) -0.00372(16) -0.00138(13) 0.00740(15)
P1 0.0148(4) 0.0267(5) 0.0125(4) -0.0017(4) 0.0013(3) 0.0054(4)
O1 0.0162(11) 0.0292(14) 0.0128(11) -0.0022(10) 0.0005(9) 0.0063(10)
N1 0.0135(13) 0.0126(14) 0.0159(13) 0.0007(10) 0.0020(10) 0.0024(10)
C1 0.0111(14) 0.0180(17) 0.0122(15) 0.0019(12) 0.0010(12) 0.0037(12)
C2 0.0148(15) 0.0185(18) 0.0187(16) -0.0014(13) 0.0008(13) -0.0007(13)
C3 0.0150(16) 0.0197(19) 0.0279(19) -0.0002(14) 0.0032(14) -0.0031(13)
C4 0.0127(16) 0.031(2) 0.039(2) -0.0095(17) 0.0057(15) 0.0049(14)
C5 0.0183(17) 0.0195(19) 0.038(2) -0.0080(16) 0.0037(15) 0.0042(14)
C6 0.0136(15) 0.0184(18) 0.0231(17) 0.0007(14) 0.0001(13) 0.0035(13)
C7 0.0166(16) 0.0183(18) 0.036(2) 0.0021(16) 0.0038(15) 0.0024(14)
C8 0.0210(18) 0.022(2) 0.067(3) -0.012(2) 0.0070(19) -0.0037(15)
C9 0.038(2) 0.038(3) 0.059(3) 0.023(2) 0.003(2) -0.004(2)
C10 0.0176(17) 0.0147(18) 0.048(2) -0.0003(17) 0.0106(16) -0.0016(14)
C11 0.049(3) 0.025(2) 0.077(3) 0.019(2) -0.018(2) -0.006(2)
C12 0.041(2) 0.028(2) 0.054(3) -0.012(2) 0.009(2) -0.0075(18)
C13 0.0152(15) 0.0166(17) 0.0180(16) 0.0008(13) 0.0008(13) 0.0019(13)
C14 0.0206(18) 0.037(2) 0.0171(17) 0.0021(15) -0.0036(14) 0.0042(15)
C15 0.0229(18) 0.032(2) 0.0256(19) -0.0066(16) -0.0035(15) 0.0119(16)
C16 0.039(2) 0.027(2) 0.042(2) -0.0075(18) -0.0092(19) 0.0092(18)
C17 0.044(2) 0.049(3) 0.032(2) -0.021(2) 0.0005(19) 0.019(2)
C18 0.0185(17) 0.046(2) 0.0159(17) 0.0025(16) 0.0059(14) -0.0005(16)
C19 0.039(2) 0.039(3) 0.040(2) 0.0124(19) 0.0140(19) -0.0047(19)
C20 0.0198(19) 0.071(3) 0.034(2) 0.007(2) 0.0054(17) -0.0026(19)

loop_
_atom_type_symbol
_atom_type_description
_atom_type_scat_dispersion_real
_atom_type_scat_dispersion_imag
_atom_type_scat_source
C C 0.0033 0.0016 'International Tables Vol C Tables 4.2.6.8 and 6.1.1.4'
H H 0.0000 0.0000 'International Tables Vol C Tables 4.2.6.8 and 6.1.1.4'
N N 0.0061 0.0033 'International Tables Vol C Tables 4.2.6.8 and 6.1.1.4'
O O 0.0106 0.0060 'International Tables Vol C Tables 4.2.6.8 and 6.1.1.4'
P P 0.1023 0.0942 'International Tables Vol C Tables 4.2.6.8 and 6.1.1.4'
Ni Ni 0.3393 1.1124 'International Tables Vol C Tables 4.2.6.8 and 6.1.1.4'
Br Br -0.2901 2.4595 'International Tables Vol C Tables 4.2.6.8 and 6.1.1.4'

loop_
_geom_angle_atom_site_label_1
_geom_angle_atom_site_label_2
_geom_angle_atom_site_label_3
_geom_angle
N1 Ni1 P1 84.47(8)
N1 Ni1 Br2 168.08(8)
P1 Ni1 Br2 83.81(3)
N1 Ni1 Br1 97.02(8)
P1 Ni1 Br1 178.50(3)
Br2 Ni1 Br1 94.710(18)
O1 P1 C15 101.40(14)
O1 P1 C18 98.39(14)
C15 P1 C18 109.90(17)
O1 P1 Ni1 101.56(8)
C15 P1 Ni1 118.43(12)
C18 P1 Ni1 121.91(13)
C13 O1 P1 114.7(2)
C13 N1 C1 116.4(3)
C13 N1 Ni1 120.1(2)
C1 N1 Ni1 123.4(2)
C6 C1 C2 123.0(3)
C6 C1 N1 118.5(3)
C2 C1 N1 118.5(3)
C3 C2 C1 117.7(3)
C3 C2 C10 119.6(3)
C1 C2 C10 122.6(3)
C4 C3 C2 120.6(3)
C4 C3 H3 119.7
C2 C3 H3 119.7
C5 C4 C3 120.3(3)
C5 C4 H4 119.8
C3 C4 H4 119.8
C4 C5 C6 121.5(3)
C4 C5 H5 119.3
C6 C5 H5 119.2
C1 C6 C5 116.8(3)
C1 C6 C7 122.0(3)
C5 C6 C7 121.2(3)
C6 C7 C8 113.0(3)
C6 C7 C9 111.6(3)
C8 C7 C9 109.9(3)
C6 C7 H7 107.3
C8 C7 H7 107.3
C9 C7 H7 107.3
C7 C8 H8A 109.7
C7 C8 H8B 109.4
H8A C8 H8B 109.5
C7 C8 H8C 109.3
H8A C8 H8C 109.5
H8B C8 H8C 109.5
C7 C9 H9A 109.4
C7 C9 H9B 109.4
H9A C9 H9B 109.5
C7 C9 H9C 109.6
H9A C9 H9C 109.5
H9B C9 H9C 109.5
C2 C10 C11 109.5(3)
C2 C10 C12 112.9(3)
C11 C10 C12 111.3(3)
C2 C10 H10 107.7
C11 C10 H10 107.6
C12 C10 H10 107.7
C10 C11 H11A 109.5
C10 C11 H11B 109.4
H11A C11 H11B 109.5
C10 C11 H11C 109.5
H11A C11 H11C 109.5
H11B C11 H11C 109.5
C10 C12 H12A 109.4
C10 C12 H12B 109.4
H12A C12 H12B 109.5
C10 C12 H12C 109.6
H12A C12 H12C 109.5
H12B C12 H12C 109.5
N1 C13 O1 119.1(3)
N1 C13 C14 128.0(3)
O1 C13 C14 113.0(3)
C13 C14 H14A 109.5
C13 C14 H14B 109.5
H14A C14 H14B 109.5
C13 C14 H14C 109.4
H14A C14 H14C 109.5
H14B C14 H14C 109.5
C16 C15 C17 112.3(3)
C16 C15 P1 110.0(2)
C17 C15 P1 112.2(3)
C16 C15 H15 107.4
C17 C15 H15 107.4
P1 C15 H15 107.3
C15 C16 H16A 109.6
C15 C16 H16B 109.4
H16A C16 H16B 109.5
C15 C16 H16C 109.4
H16A C16 H16C 109.5
H16B C16 H16C 109.5
C15 C17 H17A 109.4
C15 C17 H17B 109.4
H17A C17 H17B 109.5
C15 C17 H17C 109.6
H17A C17 H17C 109.5
H17B C17 H17C 109.5
C20 C18 C19 112.0(3)
C20 C18 P1 113.1(3)
C19 C18 P1 108.6(2)
C20 C18 H18 107.7
C19 C18 H18 107.6
P1 C18 H18 107.6
C18 C19 H19A 109.5
C18 C19 H19B 109.6
H19A C19 H19B 109.5
C18 C19 H19C 109.4
H19A C19 H19C 109.5
H19B C19 H19C 109.5
C18 C20 H20A 109.4
C18 C20 H20B 109.4
H20A C20 H20B 109.5
C18 C20 H20C 109.6
H20A C20 H20C 109.5
H20B C20 H20C 109.5

loop_
_geom_bond_atom_site_label_1
_geom_bond_atom_site_label_2
_geom_bond_distance
Ni1 N1 1.917(2)
Ni1 P1 2.0974(9)
Ni1 Br2 2.3027(5)
Ni1 Br1 2.3318(5)
P1 O1 1.683(2)
P1 C15 1.821(4)
P1 C18 1.838(4)
O1 C13 1.341(4)
N1 C13 1.289(4)
N1 C1 1.454(4)
C1 C6 1.390(4)
C1 C2 1.391(4)
C2 C3 1.389(4)
C2 C10 1.517(5)
C3 C4 1.382(5)
C3 H3 0.9500
C4 C5 1.368(5)
C4 H4 0.9500
C5 C6 1.396(4)
C5 H5 0.9500
C6 C7 1.511(4)
C7 C8 1.529(5)
C7 C9 1.536(5)
C7 H7 1.0000
C8 H8A 0.9800
C8 H8B 0.9800
C8 H8C 0.9800
C9 H9A 0.9800
C9 H9B 0.9800
C9 H9C 0.9800
C10 C11 1.519(5)
C10 C12 1.527(5)
C10 H10 1.0000
C11 H11A 0.9800
C11 H11B 0.9800
C11 H11C 0.9800
C12 H12A 0.9800
C12 H12B 0.9800
C12 H12C 0.9800
C13 C14 1.485(4)
C14 H14A 0.9800
C14 H14B 0.9800
C14 H14C 0.9800
C15 C16 1.511(5)
C15 C17 1.536(5)
C15 H15 1.0000
C16 H16A 0.9800
C16 H16B 0.9800
C16 H16C 0.9800
C17 H17A 0.9800
C17 H17B 0.9800
C17 H17C 0.9800
C18 C20 1.525(5)
C18 C19 1.534(5)
C18 H18 1.0000
C19 H19A 0.9800
C19 H19B 0.9800
C19 H19C 0.9800
C20 H20A 0.9800
C20 H20B 0.9800
C20 H20C 0.9800

loop_
_geom_hbond_atom_site_label_D
_geom_hbond_atom_site_label_H
_geom_hbond_atom_site_label_A
_geom_hbond_distance_DH
_geom_hbond_distance_HA
_geom_hbond_distance_DA
_geom_hbond_angle_DHA
_geom_hbond_site_symmetry_A
C7 H7 N1 1.00 2.44 2.886(4) 106.5 .
C10 H10 N1 1.00 2.41 2.904(4) 109.8 .
C17 H17C O1 0.98 2.64 3.092(4) 108.6 .
C19 H19B O1 0.98 2.65 3.091(5) 107.6 .
C20 H20A Br1 0.98 2.87 3.600(4) 131.7 4_675

loop_
_geom_torsion_atom_site_label_1
_geom_torsion_atom_site_label_2
_geom_torsion_atom_site_label_3
_geom_torsion_atom_site_label_4
_geom_torsion
N1 Ni1 P1 O1 -2.53(12)
Ni1 P1 O1 C13 3.3(2)
P1 O1 C13 N1 -2.3(4)
O1 C13 N1 Ni1 -0.2(4)
C13 N1 Ni1 P1 1.9(2)
